data_4339952
loop_
_publ_author_name
'Wiener, Erik C.'
'Abadjian, Marie-Caline'
'Sengar, Raghvendra'
'Vander Elst, Luce'
'Van Niekerk, Christoffel'
'Grotjahn, Douglas B.'
'Leung, Po Yee'
'Schulte, Christie'
'Moore, Curtis E.'
'Rheingold, Arnold L.'

_publ_section_title
;
 Bifunctional chelates optimized for molecular MRI.
;
_journal_issue 13
_journal_name_full 'Inorganic chemistry'
_journal_page_first 6554
_journal_page_last 6568
_journal_paper_doi 10.1021/ic500085g
_journal_volume 53
_journal_year 2014
_chemical_formula_sum 'C23 H39 F3 N7 Na O11 S'
_chemical_formula_weight 701.66
_chemical_name_systematic
; 
 ? 
;
_space_group_IT_number 4
_symmetry_cell_setting monoclinic
_symmetry_space_group_name_Hall 'P 2yb'
_symmetry_space_group_name_H-M 'P 1 21 1'
_atom_sites_solution_hydrogens geom
_atom_sites_solution_primary direct
_atom_sites_solution_secondary difmap
_audit_creation_method SHELXL-97
_cell_angle_alpha 90.00
_cell_angle_beta 100.771(6)
_cell_angle_gamma 90.00
_cell_formula_units_Z 4
_cell_length_a 10.5760(8)
_cell_length_b 13.0209(9)
_cell_length_c 24.2852(17)
_cell_measurement_reflns_used 3442
_cell_measurement_temperature 100(2)
_cell_measurement_theta_max 54.05
_cell_measurement_theta_min 3.71
_cell_volume 3285.4(4)
_computing_cell_refinement 'Bruker SAINT'
_computing_data_collection 'Bruker APEX2'
_computing_data_reduction 'Bruker SAINT'
_computing_molecular_graphics 'Bruker SHELXTL'
_computing_publication_material 'Bruker SHELXTL'
_computing_structure_refinement 'SHELXL-97 (Sheldrick, 2008)'
_computing_structure_solution 'SHELXS-97 (Sheldrick, 2008)'
_diffrn_ambient_temperature 100(2)
_diffrn_measured_fraction_theta_full 0.907
_diffrn_measured_fraction_theta_max 0.857
_diffrn_measurement_device_type 'Bruker APEX-II CCD'
_diffrn_measurement_method '\f and \w scans'
_diffrn_radiation_monochromator graphite
_diffrn_radiation_source 'fine-focus sealed tube'
_diffrn_radiation_type CuK\a
_diffrn_radiation_wavelength 1.54184
_diffrn_reflns_av_R_equivalents 0.1224
_diffrn_reflns_av_sigmaI/netI 0.1426
_diffrn_reflns_limit_h_max 12
_diffrn_reflns_limit_h_min -11
_diffrn_reflns_limit_k_max 14
_diffrn_reflns_limit_k_min -13
_diffrn_reflns_limit_l_max 28
_diffrn_reflns_limit_l_min -18
_diffrn_reflns_number 15638
_diffrn_reflns_theta_full 25.00
_diffrn_reflns_theta_max 65.93
_diffrn_reflns_theta_min 3.87
_exptl_absorpt_coefficient_mu 1.735
_exptl_absorpt_correction_T_max 0.9661
_exptl_absorpt_correction_T_min 0.6709
_exptl_absorpt_correction_type multi-scan
_exptl_absorpt_process_details SADABS
_exptl_crystal_colour colourless
_exptl_crystal_density_diffrn 1.419
_exptl_crystal_density_method 'not measured'
_exptl_crystal_description Plate
_exptl_crystal_F_000 1472
_exptl_crystal_size_max 0.25
_exptl_crystal_size_mid 0.25
_exptl_crystal_size_min 0.02
_refine_diff_density_max 1.363
_refine_diff_density_min -0.346
_refine_diff_density_rms 0.085
_refine_ls_abs_structure_details 'Flack H D (1983), Acta Cryst. A39, 876-881'
_refine_ls_abs_structure_Flack -0.02(5)
_refine_ls_extinction_coef 0.0004(2)
_refine_ls_extinction_expression Fc^*^=kFc[1+0.001xFc^2^\l^3^/sin(2\q)]^-1/4^
_refine_ls_extinction_method SHELXL
_refine_ls_goodness_of_fit_ref 1.019
_refine_ls_hydrogen_treatment mixed
_refine_ls_matrix_type full
_refine_ls_number_parameters 838
_refine_ls_number_reflns 8623
_refine_ls_number_restraints 1
_refine_ls_restrained_S_all 1.019
_refine_ls_R_factor_all 0.1490
_refine_ls_R_factor_gt 0.0831
_refine_ls_shift/su_max 0.002
_refine_ls_shift/su_mean 0.000
_refine_ls_structure_factor_coef Fsqd
_refine_ls_weighting_details 'calc w=1/[\s^2^(Fo^2^)+(0.1388P)^2^+0.0000P] where P=(Fo^2^+2Fc^2^)/3'
_refine_ls_weighting_scheme calc
_refine_ls_wR_factor_gt 0.2064
_refine_ls_wR_factor_ref 0.2504
_reflns_number_gt 5126
_reflns_number_total 8623
_reflns_threshold_expression >2sigma(I)
_cod_data_source_file ic500085g_si_002.cif
_cod_data_source_block 4a-ester-NaTfO
_cod_depositor_comments
;
The following automatic conversions were performed:

'_symmetry_cell_setting' value 'Monoclinic' changed to 'monoclinic'
according to
/usr/data/users/saulius/crontab/automatic-downloads/rss-feeds/ACS/lib/dictionaries/cif_core.dic
dictionary named 'cif_core.dic' version 2.4.2 from 2011-04-26.

Automatic conversion script
Id: cif_fix_values 2281 2013-09-26 08:29:07Z andrius 

 Adding full bibliography for 4339951--4339952.cif.
;
_cod_original_sg_symbol_H-M P2(1)
_cod_database_code 4339952

loop_
_symmetry_equiv_pos_as_xyz
'x, y, z'
'-x, y+1/2, -z'

loop_
_atom_site_label
_atom_site_type_symbol
_atom_site_fract_x
_atom_site_fract_y
_atom_site_fract_z
_atom_site_U_iso_or_equiv
_atom_site_adp_type
_atom_site_occupancy
_atom_site_symmetry_multiplicity
_atom_site_calc_flag
_atom_site_refinement_flags
C1 C 0.4915(9) 0.4004(8) 0.3484(4) 0.046(2) Uani 1 1 d .
H1A H 0.4719 0.4094 0.3072 0.055 Uiso 1 1 calc R
H1B H 0.5670 0.3544 0.3577 0.055 Uiso 1 1 calc R
C2 C 0.5243(10) 0.5053(8) 0.3766(5) 0.053(3) Uani 1 1 d .
H2A H 0.5470 0.4951 0.4176 0.064 Uiso 1 1 calc R
H2B H 0.6010 0.5335 0.3639 0.064 Uiso 1 1 calc R
C3 C 0.4357(9) 0.6635(8) 0.4055(4) 0.053(3) Uani 1 1 d .
H3A H 0.3868 0.7240 0.3885 0.064 Uiso 1 1 calc R
H3B H 0.5279 0.6827 0.4133 0.064 Uiso 1 1 calc R
C4 C 0.3951(9) 0.6413(7) 0.4610(4) 0.044(2) Uani 1 1 d .
H4A H 0.4515 0.5871 0.4810 0.053 Uiso 1 1 calc R
H4B H 0.4071 0.7040 0.4844 0.053 Uiso 1 1 calc R
C5 C 0.2400(12) 0.5531(7) 0.5047(4) 0.056(3) Uani 1 1 d .
H5A H 0.1468 0.5543 0.5056 0.067 Uiso 1 1 calc R
H5B H 0.2855 0.5894 0.5385 0.067 Uiso 1 1 calc R
C6 C 0.2852(10) 0.4434(7) 0.5065(4) 0.049(2) Uani 1 1 d .
H6A H 0.3799 0.4428 0.5097 0.059 Uiso 1 1 calc R
H6B H 0.2651 0.4103 0.5405 0.059 Uiso 1 1 calc R
C7 C 0.3020(9) 0.2899(7) 0.4508(4) 0.041(2) Uani 1 1 d .
H7A H 0.2458 0.2388 0.4280 0.050 Uiso 1 1 calc R
H7B H 0.3330 0.2594 0.4882 0.050 Uiso 1 1 calc R
C8 C 0.4151(10) 0.3121(7) 0.4236(4) 0.048(3) Uani 1 1 d .
H8A H 0.4721 0.3616 0.4472 0.057 Uiso 1 1 calc R
H8B H 0.4645 0.2478 0.4223 0.057 Uiso 1 1 calc R
C9 C 0.3196(9) 0.2757(7) 0.3258(4) 0.044(2) Uani 1 1 d .
H9 H 0.2568 0.2384 0.3446 0.053 Uiso 1 1 calc R
C10 C 0.4102(10) 0.1923(7) 0.3089(4) 0.049(3) Uani 1 1 d .
H10A H 0.4771 0.1749 0.3419 0.059 Uiso 1 1 calc R
H10B H 0.4538 0.2200 0.2794 0.059 Uiso 1 1 calc R
C11 C 0.3327(14) 0.0908(8) 0.2863(5) 0.072(4) Uani 1 1 d .
H11A H 0.2850 0.0644 0.3148 0.086 Uiso 1 1 calc R
H11B H 0.2700 0.1062 0.2517 0.086 Uiso 1 1 calc R
C12 C 0.2408(11) 0.3288(9) 0.2759(4) 0.055(3) Uani 1 1 d .
C13 C 0.116(2) 0.3056(12) 0.1859(7) 0.181(12) Uani 1 1 d .
H13A H 0.0255 0.2939 0.1879 0.271 Uiso 1 1 calc R
H13B H 0.1362 0.2711 0.1527 0.271 Uiso 1 1 calc R
H13C H 0.1318 0.3795 0.1834 0.271 Uiso 1 1 calc R
C14 C 0.4048(10) 0.6197(8) 0.3079(4) 0.051(3) Uani 1 1 d .
H14A H 0.4123 0.5621 0.2822 0.062 Uiso 1 1 calc R
H14B H 0.4739 0.6698 0.3054 0.062 Uiso 1 1 calc R
C15 C 0.2725(13) 0.6717(7) 0.2908(4) 0.054(3) Uani 1 1 d .
C16 C 0.1568(14) 0.7940(11) 0.2325(6) 0.106(6) Uani 1 1 d .
H16A H 0.0843 0.7483 0.2347 0.159 Uiso 1 1 calc R
H16B H 0.1497 0.8190 0.1940 0.159 Uiso 1 1 calc R
H16C H 0.1556 0.8524 0.2578 0.159 Uiso 1 1 calc R
C17 C 0.1730(9) 0.6965(7) 0.4432(4) 0.042(2) Uani 1 1 d .
H17A H 0.2069 0.7467 0.4190 0.051 Uiso 1 1 calc R
H17B H 0.1667 0.7311 0.4789 0.051 Uiso 1 1 calc R
C18 C 0.0414(9) 0.6611(7) 0.4146(3) 0.036(2) Uani 1 1 d .
C19 C -0.1724(10) 0.7193(8) 0.3796(5) 0.058(3) Uani 1 1 d .
H19A H -0.1681 0.7032 0.3406 0.087 Uiso 1 1 calc R
H19B H -0.2254 0.7807 0.3807 0.087 Uiso 1 1 calc R
H19C H -0.2107 0.6614 0.3963 0.087 Uiso 1 1 calc R
C20 C 0.0935(10) 0.3538(7) 0.4606(4) 0.050(3) Uani 1 1 d .
H20A H 0.0947 0.2959 0.4871 0.060 Uiso 1 1 calc R
H20B H 0.0507 0.4128 0.4752 0.060 Uiso 1 1 calc R
C21 C 0.0213(9) 0.3243(7) 0.4060(5) 0.044(2) Uani 1 1 d .
C22 C -0.1636(12) 0.2383(11) 0.3622(7) 0.089(4) Uani 1 1 d .
H22A H -0.2004 0.2971 0.3395 0.134 Uiso 1 1 calc R
H22B H -0.2333 0.1965 0.3720 0.134 Uiso 1 1 calc R
H22C H -0.1128 0.1966 0.3407 0.134 Uiso 1 1 calc R
C23 C 0.1668(12) 1.0197(8) 0.4524(5) 0.059(3) Uani 1 1 d .
C1' C 0.5053(12) 0.7319(13) 0.1440(6) 0.083(4) Uani 1 1 d .
H1'1 H 0.5214 0.7240 0.1853 0.100 Uiso 1 1 calc R
H1'2 H 0.4203 0.7012 0.1290 0.100 Uiso 1 1 calc R
C2' C 0.5007(13) 0.8438(15) 0.1302(7) 0.104(5) Uani 1 1 d .
H2'1 H 0.4751 0.8511 0.0890 0.125 Uiso 1 1 calc R
H2'2 H 0.4323 0.8758 0.1472 0.125 Uiso 1 1 calc R
C3' C 0.6179(12) 0.9952(11) 0.1196(6) 0.080(4) Uani 1 1 d .
H3'1 H 0.6865 1.0394 0.1406 0.096 Uiso 1 1 calc R
H3'2 H 0.5346 1.0296 0.1200 0.096 Uiso 1 1 calc R
C4' C 0.6357(14) 0.9886(12) 0.0634(6) 0.093(5) Uani 1 1 d .
H4'1 H 0.6264 1.0580 0.0464 0.111 Uiso 1 1 calc R
H4'2 H 0.5675 0.9445 0.0420 0.111 Uiso 1 1 calc R
C5' C 0.7669(14) 0.9039(11) 0.0029(5) 0.085(4) Uani 1 1 d .
H5'1 H 0.8571 0.9003 -0.0027 0.102 Uiso 1 1 calc R
H5'2 H 0.7206 0.9523 -0.0253 0.102 Uiso 1 1 calc R
C6' C 0.7066(17) 0.7982(13) -0.0083(5) 0.105(5) Uani 1 1 d .
H6'1 H 0.6130 0.8038 -0.0089 0.126 Uiso 1 1 calc R
H6'2 H 0.7180 0.7751 -0.0459 0.126 Uiso 1 1 calc R
C7' C 0.6756(16) 0.6353(12) 0.0322(5) 0.091(5) Uani 1 1 d .
H7'1 H 0.7266 0.5761 0.0497 0.109 Uiso 1 1 calc R
H7'2 H 0.6411 0.6168 -0.0073 0.109 Uiso 1 1 calc R
C8' C 0.5649(12) 0.6506(12) 0.0614(5) 0.079(4) Uani 1 1 d .
H8'1 H 0.5108 0.7076 0.0431 0.095 Uiso 1 1 calc R
H8'2 H 0.5115 0.5876 0.0574 0.095 Uiso 1 1 calc R
C9' C 0.6458(11) 0.5786(10) 0.1498(5) 0.065(3) Uani 1 1 d .
H9' H 0.6892 0.5374 0.1240 0.078 Uiso 1 1 calc R
C10' C 0.5371(12) 0.5113(10) 0.1647(5) 0.072(3) Uani 1 1 d .
H10C H 0.5046 0.5444 0.1960 0.087 Uiso 1 1 calc R
H10D H 0.4654 0.5100 0.1321 0.087 Uiso 1 1 calc R
C11' C 0.5714(18) 0.4067(13) 0.1805(10) 0.129(7) Uani 1 1 d .
H11C H 0.6373 0.4055 0.2153 0.155 Uiso 1 1 calc R
H11D H 0.6071 0.3722 0.1505 0.155 Uiso 1 1 calc R
C12' C 0.7510(13) 0.6040(10) 0.2030(5) 0.069(3) Uani 1 1 d .
C13' C 0.9121(15) 0.5300(10) 0.2679(6) 0.106(6) Uani 1 1 d .
H13D H 0.9718 0.5847 0.2620 0.160 Uiso 1 1 calc R
H13E H 0.9593 0.4653 0.2755 0.160 Uiso 1 1 calc R
H13F H 0.8716 0.5476 0.2998 0.160 Uiso 1 1 calc R
C14' C 0.6500(15) 0.9133(13) 0.2105(6) 0.095(5) Uani 1 1 d .
H14C H 0.6051 0.9751 0.2209 0.114 Uiso 1 1 calc R
H14D H 0.6155 0.8532 0.2279 0.114 Uiso 1 1 calc R
C15' C 0.7809(15) 0.9225(13) 0.2330(4) 0.082(4) Uani 1 1 d .
C16' C 0.940(2) 0.9443(18) 0.3178(6) 0.154(9) Uani 1 1 d .
H16D H 0.9792 0.8774 0.3137 0.232 Uiso 1 1 calc R
H16E H 0.9424 0.9587 0.3576 0.232 Uiso 1 1 calc R
H16F H 0.9867 0.9979 0.3017 0.232 Uiso 1 1 calc R
C17' C 0.8649(10) 1.0216(9) 0.0733(5) 0.062(3) Uani 1 1 d .
H17C H 0.8439 1.0655 0.1037 0.075 Uiso 1 1 calc R
H17D H 0.8691 1.0660 0.0406 0.075 Uiso 1 1 calc R
C18' C 0.9925(12) 0.9706(10) 0.0926(4) 0.060(3) Uani 1 1 d .
C19' C 1.2165(13) 1.0027(13) 0.1151(6) 0.099(5) Uani 1 1 d .
H19D H 1.2385 1.0110 0.1558 0.148 Uiso 1 1 calc R
H19E H 1.2757 1.0436 0.0973 0.148 Uiso 1 1 calc R
H19F H 1.2238 0.9301 0.1054 0.148 Uiso 1 1 calc R
C20' C 0.890(2) 0.6880(12) 0.0256(7) 0.105(6) Uani 1 1 d .
H20C H 0.9365 0.7474 0.0138 0.126 Uiso 1 1 calc R
H20D H 0.8819 0.6351 -0.0041 0.126 Uiso 1 1 calc R
C21' C 0.9639(13) 0.6451(10) 0.0793(7) 0.076(4) Uani 1 1 d .
C22' C 1.1589(16) 0.5685(19) 0.1232(11) 0.190(14) Uani 1 1 d .
H22D H 1.2101 0.6274 0.1397 0.285 Uiso 1 1 calc R
H22E H 1.2164 0.5140 0.1150 0.285 Uiso 1 1 calc R
H22F H 1.1069 0.5429 0.1497 0.285 Uiso 1 1 calc R
C23' C 0.8600(12) 0.3535(11) 0.0630(5) 0.075(4) Uani 1 1 d .
F1 F 0.0847(8) 0.9444(5) 0.4602(4) 0.090(2) Uani 1 1 d .
F2 F 0.1960(8) 1.0695(5) 0.5011(3) 0.091(2) Uani 1 1 d .
F3 F 0.1002(6) 1.0845(5) 0.4150(3) 0.076(2) Uani 1 1 d .
F1' F 0.8797(6) 0.4108(5) 0.1075(3) 0.0736(18) Uani 1 1 d .
F2' F 0.8840(9) 0.4140(9) 0.0188(4) 0.123(3) Uani 1 1 d .
F3' F 0.9558(7) 0.2812(6) 0.0685(3) 0.087(2) Uani 1 1 d .
N1 N 0.3821(7) 0.3537(5) 0.3668(3) 0.0384(18) Uani 1 1 d .
N2 N 0.4186(7) 0.5820(5) 0.3646(3) 0.0402(19) Uani 1 1 d .
N3 N 0.2622(7) 0.6083(5) 0.4546(3) 0.0397(19) Uani 1 1 d .
N4 N 0.2270(8) 0.3821(5) 0.4570(3) 0.0405(19) Uani 1 1 d .
N5 N 0.4276(13) 0.0120(8) 0.2746(4) 0.089(4) Uani 1 1 d .
N6 N 0.4914(13) -0.0334(9) 0.3173(5) 0.087(3) Uani 1 1 d .
N7 N 0.5489(12) -0.0881(10) 0.3471(5) 0.101(4) Uani 1 1 d .
N1' N 0.6058(9) 0.6742(9) 0.1214(4) 0.069(3) Uani 1 1 d .
N2' N 0.6190(9) 0.9013(9) 0.1482(4) 0.069(3) Uani 1 1 d .
N3' N 0.7661(8) 0.9454(7) 0.0581(4) 0.061(2) Uani 1 1 d .
N4' N 0.7601(11) 0.7208(9) 0.0326(4) 0.077(3) Uani 1 1 d .
N5' N 0.456(2) 0.3545(12) 0.1894(9) 0.149(7) Uani 1 1 d .
N6' N 0.4347(13) 0.2712(12) 0.1676(5) 0.091(4) Uani 1 1 d .
N7' N 0.4106(19) 0.1918(18) 0.1521(7) 0.151(7) Uani 1 1 d .
Na1 Na 0.2067(3) 0.4917(2) 0.36883(12) 0.0327(8) Uani 1 1 d .
Na1' Na 0.8056(3) 0.7986(3) 0.12885(14) 0.0488(10) Uani 1 1 d .
O1 O 0.2167(7) 0.4190(5) 0.2731(2) 0.0504(16) Uani 1 1 d .
O2 O 0.1821(7) 0.6560(5) 0.3119(3) 0.0442(16) Uani 1 1 d .
O3 O 0.0131(6) 0.5766(5) 0.3961(2) 0.0433(15) Uani 1 1 d .
O4 O 0.0475(6) 0.3421(5) 0.3595(3) 0.0492(17) Uani 1 1 d .
O5 O 0.1986(12) 0.2639(6) 0.2366(4) 0.127(5) Uani 1 1 d .
O6 O 0.2782(8) 0.7373(6) 0.2489(3) 0.070(2) Uani 1 1 d .
O7 O -0.0419(6) 0.7384(4) 0.4113(3) 0.0444(16) Uani 1 1 d .
O8 O -0.0859(7) 0.2730(6) 0.4102(4) 0.067(2) Uani 1 1 d .
O1' O 0.7676(11) 0.6846(7) 0.2233(4) 0.101(3) Uani 1 1 d .
O2' O 0.8725(9) 0.9118(7) 0.2079(3) 0.078(2) Uani 1 1 d .
O3' O 1.0076(7) 0.8807(6) 0.1043(3) 0.063(2) Uani 1 1 d .
O4' O 0.9389(8) 0.6527(6) 0.1244(4) 0.072(2) Uani 1 1 d .
O5' O 0.8159(8) 0.5190(6) 0.2191(3) 0.071(2) Uani 1 1 d .
O6' O 0.8029(12) 0.9428(9) 0.2878(4) 0.117(4) Uani 1 1 d .
O7' O 1.0870(8) 1.0370(6) 0.0954(3) 0.073(2) Uani 1 1 d .
O8' O 1.0742(10) 0.6003(11) 0.0714(6) 0.143(6) Uani 1 1 d .
O1S O 0.3653(8) 0.9055(5) 0.4754(3) 0.068(2) Uani 1 1 d .
O2S O 0.3781(7) 1.0609(5) 0.4232(3) 0.0506(17) Uani 1 1 d .
O3S O 0.2531(6) 0.9153(5) 0.3795(3) 0.0457(15) Uani 1 1 d .
O1S' O 0.6233(9) 0.3845(8) 0.0372(6) 0.127(5) Uani 1 1 d .
O2S' O 0.7199(14) 0.2435(10) -0.0073(6) 0.175(7) Uani 1 1 d .
O3S' O 0.7057(11) 0.2368(7) 0.0981(5) 0.110(4) Uani 1 1 d .
S1 S 0.3074(2) 0.96987(15) 0.42973(9) 0.0409(6) Uani 1 1 d .
S2 S 0.7047(4) 0.2990(3) 0.0475(2) 0.1167(17) Uani 1 1 d .

loop_
_atom_site_aniso_label
_atom_site_aniso_U_11
_atom_site_aniso_U_22
_atom_site_aniso_U_33
_atom_site_aniso_U_23
_atom_site_aniso_U_13
_atom_site_aniso_U_12
C1 0.038(5) 0.050(6) 0.054(6) 0.005(5) 0.019(5) 0.004(5)
C2 0.036(6) 0.049(6) 0.075(7) 0.010(5) 0.010(5) 0.000(5)
C3 0.033(5) 0.050(6) 0.067(7) -0.001(5) -0.019(5) -0.005(5)
C4 0.054(6) 0.031(5) 0.039(5) 0.000(4) -0.011(5) 0.000(4)
C5 0.099(9) 0.037(5) 0.030(5) -0.003(4) 0.009(5) -0.001(5)
C6 0.060(6) 0.052(6) 0.035(5) 0.001(4) 0.007(4) -0.008(5)
C7 0.050(6) 0.032(5) 0.039(5) 0.005(4) -0.002(4) 0.010(4)
C8 0.059(7) 0.036(5) 0.042(5) 0.013(4) -0.006(5) 0.011(5)
C9 0.052(6) 0.031(5) 0.052(6) -0.004(4) 0.012(5) 0.009(4)
C10 0.060(7) 0.041(5) 0.053(6) 0.012(4) 0.023(5) 0.018(5)
C11 0.115(11) 0.041(6) 0.067(7) -0.005(5) 0.034(7) 0.027(7)
C12 0.065(7) 0.047(7) 0.049(6) -0.004(5) 0.002(5) 0.009(5)
C13 0.28(3) 0.088(11) 0.105(12) -0.050(10) -0.130(15) 0.097(15)
C14 0.059(7) 0.041(5) 0.059(6) 0.012(5) 0.022(5) 0.003(5)
C15 0.086(9) 0.033(6) 0.037(5) 0.012(4) -0.003(6) 0.010(6)
C16 0.107(11) 0.079(9) 0.111(11) 0.069(9) -0.035(9) 0.013(8)
C17 0.059(6) 0.026(4) 0.037(5) -0.014(4) 0.000(4) -0.016(4)
C18 0.040(5) 0.032(5) 0.034(5) 0.002(4) 0.003(4) -0.003(4)
C19 0.049(7) 0.055(6) 0.067(7) -0.017(5) 0.004(5) 0.010(5)
C20 0.070(7) 0.034(5) 0.052(6) -0.002(4) 0.025(5) 0.003(5)
C21 0.034(6) 0.030(5) 0.072(8) 0.004(5) 0.019(5) 0.010(4)
C22 0.047(7) 0.083(9) 0.125(12) -0.003(8) -0.013(8) -0.008(7)
C23 0.075(8) 0.041(6) 0.071(7) -0.024(6) 0.036(6) -0.012(6)
C1' 0.042(7) 0.124(13) 0.085(9) 0.000(8) 0.017(6) 0.002(8)
C2' 0.049(9) 0.143(15) 0.122(13) 0.036(11) 0.020(8) 0.035(9)
C3' 0.051(7) 0.084(9) 0.109(11) 0.015(8) 0.024(7) 0.038(7)
C4' 0.088(10) 0.090(10) 0.080(9) 0.001(8) -0.036(8) 0.017(8)
C5' 0.102(10) 0.102(10) 0.041(6) -0.011(7) -0.011(6) 0.014(9)
C6' 0.139(14) 0.119(13) 0.048(7) -0.007(8) -0.008(8) -0.028(11)
C7' 0.126(13) 0.096(10) 0.048(7) -0.024(7) 0.009(8) -0.041(10)
C8' 0.069(8) 0.111(10) 0.045(6) -0.013(7) -0.018(6) -0.008(8)
C9' 0.062(7) 0.080(8) 0.058(7) -0.016(6) 0.025(6) -0.015(7)
C10' 0.065(8) 0.088(9) 0.057(7) 0.012(6) -0.004(6) -0.006(7)
C11' 0.113(13) 0.084(11) 0.21(2) 0.028(13) 0.076(14) -0.011(11)
C12' 0.087(9) 0.057(8) 0.052(7) -0.010(6) -0.013(6) 0.013(7)
C13' 0.121(12) 0.061(7) 0.102(10) -0.015(7) -0.070(10) 0.040(8)
C14' 0.111(13) 0.097(10) 0.092(10) -0.013(8) 0.055(10) 0.018(9)
C15' 0.080(10) 0.131(12) 0.033(6) -0.019(7) 0.007(6) 0.001(9)
C16' 0.20(2) 0.19(2) 0.058(8) -0.043(11) -0.004(11) -0.089(18)
C17' 0.048(7) 0.059(7) 0.077(8) 0.014(6) 0.004(6) 0.011(6)
C18' 0.068(8) 0.062(8) 0.051(6) 0.007(6) 0.012(5) 0.015(7)
C19' 0.065(9) 0.123(12) 0.101(10) 0.059(9) -0.001(7) 0.030(9)
C20' 0.170(18) 0.075(10) 0.089(11) -0.036(8) 0.076(12) -0.021(10)
C21' 0.072(9) 0.062(8) 0.103(12) -0.039(8) 0.039(9) -0.006(7)
C22' 0.049(10) 0.20(2) 0.30(3) -0.17(2) -0.026(15) 0.031(12)
C23' 0.057(8) 0.091(9) 0.067(8) -0.020(7) -0.014(6) 0.018(7)
F1 0.109(6) 0.051(4) 0.134(6) -0.015(4) 0.083(5) -0.028(4)
F2 0.139(7) 0.067(4) 0.084(5) -0.033(4) 0.065(5) -0.024(4)
F3 0.044(4) 0.040(3) 0.142(6) -0.012(4) 0.013(4) 0.004(3)
F1' 0.071(4) 0.078(4) 0.063(4) -0.019(3) -0.010(3) 0.012(3)
F2' 0.130(7) 0.151(8) 0.099(6) 0.030(6) 0.051(6) 0.000(6)
F3' 0.069(4) 0.105(5) 0.086(5) -0.014(4) 0.010(4) 0.024(4)
N1 0.037(4) 0.033(4) 0.045(4) 0.008(3) 0.006(4) 0.015(3)
N2 0.039(5) 0.027(4) 0.052(5) 0.016(3) 0.001(4) 0.005(3)
N3 0.050(5) 0.031(4) 0.034(4) -0.003(3) -0.003(3) -0.001(4)
N4 0.052(5) 0.029(4) 0.041(4) 0.009(3) 0.011(4) 0.001(3)
N5 0.160(11) 0.059(6) 0.060(6) 0.018(5) 0.051(7) 0.060(7)
N6 0.128(10) 0.071(7) 0.075(7) 0.006(7) 0.057(7) 0.050(8)
N7 0.106(9) 0.106(9) 0.104(9) 0.064(8) 0.054(7) 0.067(8)
N1' 0.048(6) 0.102(8) 0.052(5) 0.021(5) -0.005(4) 0.012(5)
N2' 0.042(6) 0.093(8) 0.071(6) -0.016(6) 0.006(4) 0.017(5)
N3' 0.050(5) 0.074(6) 0.054(5) 0.011(4) -0.001(4) 0.014(5)
N4' 0.080(8) 0.090(8) 0.058(6) -0.033(6) 0.009(5) -0.008(6)
N5' 0.210(19) 0.078(9) 0.180(16) -0.025(10) 0.091(14) -0.055(11)
N6' 0.117(10) 0.093(10) 0.062(7) -0.007(7) 0.016(6) -0.035(8)
N7' 0.156(15) 0.179(18) 0.123(13) -0.067(13) 0.037(11) -0.041(14)
Na1 0.0390(19) 0.0242(17) 0.0333(16) -0.0022(13) 0.0027(14) 0.0050(14)
Na1' 0.040(2) 0.056(2) 0.047(2) -0.0080(17) -0.0012(16) 0.0042(18)
O1 0.069(5) 0.038(4) 0.043(4) 0.003(3) 0.007(3) 0.014(3)
O2 0.049(4) 0.033(3) 0.048(4) 0.006(3) 0.002(3) 0.007(3)
O3 0.044(4) 0.036(4) 0.047(4) -0.012(3) 0.000(3) -0.007(3)
O4 0.046(4) 0.036(3) 0.061(5) -0.005(3) -0.002(3) 0.004(3)
O5 0.188(11) 0.054(5) 0.097(7) -0.030(5) -0.085(7) 0.050(6)
O6 0.090(6) 0.057(4) 0.059(5) 0.025(4) 0.003(4) 0.010(4)
O7 0.048(4) 0.036(3) 0.049(4) -0.004(3) 0.007(3) 0.005(3)
O8 0.053(5) 0.050(4) 0.104(6) -0.001(4) 0.027(4) -0.010(4)
O1' 0.137(9) 0.055(5) 0.083(6) -0.007(5) -0.051(6) 0.008(5)
O2' 0.090(6) 0.085(6) 0.055(5) -0.015(4) 0.004(5) 0.012(5)
O3' 0.064(5) 0.065(5) 0.061(5) 0.012(4) 0.008(4) 0.016(4)
O4' 0.061(5) 0.052(4) 0.108(7) 0.005(5) 0.029(5) 0.009(4)
O5' 0.088(6) 0.054(4) 0.057(4) 0.004(3) -0.021(4) 0.015(4)
O6' 0.159(10) 0.130(9) 0.064(6) -0.026(6) 0.030(7) 0.000(8)
O7' 0.061(5) 0.071(5) 0.080(5) 0.035(4) -0.005(4) 0.009(5)
O8' 0.053(6) 0.172(12) 0.215(14) -0.138(11) 0.053(8) -0.039(7)
O1S 0.080(5) 0.049(4) 0.060(4) 0.022(3) -0.023(4) 0.002(4)
O2S 0.059(4) 0.032(3) 0.061(4) -0.003(3) 0.012(3) -0.013(3)
O3S 0.050(4) 0.039(3) 0.047(4) -0.017(3) 0.007(3) -0.008(3)
O1S' 0.048(5) 0.089(7) 0.218(13) -0.008(7) -0.045(6) 0.021(5)
O2S' 0.196(14) 0.129(10) 0.146(10) -0.072(8) -0.109(10) 0.001(9)
O3S' 0.119(9) 0.054(5) 0.160(10) 0.026(6) 0.034(7) 0.013(5)
S1 0.0467(13) 0.0306(12) 0.0434(12) 0.0012(10) 0.0034(10) 0.0004(11)
S2 0.069(2) 0.092(3) 0.169(4) -0.023(3) -0.032(3) 0.011(2)

loop_
_atom_type_symbol
_atom_type_description
_atom_type_scat_dispersion_real
_atom_type_scat_dispersion_imag
_atom_type_scat_source
C C 0.0181 0.0091 'International Tables Vol C Tables 4.2.6.8 and 6.1.1.4'
H H 0.0000 0.0000 'International Tables Vol C Tables 4.2.6.8 and 6.1.1.4'
N N 0.0311 0.0180 'International Tables Vol C Tables 4.2.6.8 and 6.1.1.4'
Na Na 0.1353 0.1239 'International Tables Vol C Tables 4.2.6.8 and 6.1.1.4'
S S 0.3331 0.5567 'International Tables Vol C Tables 4.2.6.8 and 6.1.1.4'
O O 0.0492 0.0322 'International Tables Vol C Tables 4.2.6.8 and 6.1.1.4'
F F 0.0727 0.0534 'International Tables Vol C Tables 4.2.6.8 and 6.1.1.4'

loop_
_geom_angle_atom_site_label_1
_geom_angle_atom_site_label_2
_geom_angle_atom_site_label_3
_geom_angle
N1 C1 C2 111.2(8)
N2 C2 C1 114.3(8)
N2 C3 C4 116.9(8)
N3 C4 C3 113.0(7)
N3 C5 C6 112.9(8)
N4 C6 C5 114.0(8)
N4 C7 C8 112.3(7)
N1 C8 C7 114.7(8)
N1 C9 C12 109.5(7)
N1 C9 C10 115.7(8)
C12 C9 C10 112.7(8)
C9 C10 C11 111.5(8)
N5 C11 C10 108.2(11)
O1 C12 O5 124.0(9)
O1 C12 C9 125.1(9)
O5 C12 C9 110.9(9)
N2 C14 C15 109.4(8)
O2 C15 O6 126.4(10)
O2 C15 C14 125.1(8)
O6 C15 C14 108.5(11)
N3 C17 C18 110.5(7)
O3 C18 O7 123.6(8)
O3 C18 C17 126.5(8)
O7 C18 C17 109.9(7)
C21 C20 N4 110.9(8)
O4 C21 O8 120.3(10)
O4 C21 C20 128.0(9)
O8 C21 C20 111.7(9)
F2 C23 F3 107.5(9)
F2 C23 F1 106.2(9)
F3 C23 F1 106.4(10)
F2 C23 S1 112.3(9)
F3 C23 S1 112.3(8)
F1 C23 S1 111.8(7)
N1' C1' C2' 113.9(12)
N2' C2' C1' 116.4(12)
N2' C3' C4' 115.7(12)
C3' C4' N3' 112.9(9)
N3' C5' C6' 115.4(12)
N4' C6' C5' 114.2(11)
N4' C7' C8' 116.0(12)
N1' C8' C7' 112.8(10)
N1' C9' C10' 115.9(10)
N1' C9' C12' 108.0(9)
C10' C9' C12' 111.7(9)
C11' C10' C9' 116.0(12)
C10' C11' N5' 107.8(15)
O1' C12' O5' 127.1(11)
O1' C12' C9' 124.5(11)
O5' C12' C9' 108.4(10)
C15' C14' N2' 114.7(10)
O2' C15' O6' 120.2(13)
O2' C15' C14' 127.3(11)
O6' C15' C14' 112.5(13)
O2' C15' Na1' 48.7(6)
O6' C15' Na1' 154.9(11)
C14' C15' Na1' 82.1(7)
N3' C17' C18' 110.0(10)
O3' C18' O7' 124.0(11)
O3' C18' C17' 125.1(12)
O7' C18' C17' 110.9(10)
N4' C20' C21' 110.7(11)
O4' C21' O8' 121.2(16)
O4' C21' C20' 127.3(13)
O8' C21' C20' 111.3(14)
O4' C21' Na1' 48.1(6)
O8' C21' Na1' 155.1(9)
C20' C21' Na1' 82.0(8)
F1' C23' F3' 108.1(9)
F1' C23' F2' 107.0(12)
F3' C23' F2' 103.1(10)
F1' C23' S2 113.9(10)
F3' C23' S2 112.8(10)
F2' C23' S2 111.1(8)
C1 N1 C8 112.5(7)
C1 N1 C9 111.2(7)
C8 N1 C9 112.0(7)
C1 N1 Na1 109.3(5)
C8 N1 Na1 106.5(5)
C9 N1 Na1 104.8(5)
C14 N2 C3 112.6(7)
C14 N2 C2 110.8(8)
C3 N2 C2 111.5(7)
C14 N2 Na1 105.2(6)
C3 N2 Na1 108.0(6)
C2 N2 Na1 108.5(5)
C4 N3 C5 110.9(7)
C4 N3 C17 111.2(6)
C5 N3 C17 109.8(8)
C4 N3 Na1 109.6(5)
C5 N3 Na1 109.7(5)
C17 N3 Na1 105.6(5)
C7 N4 C6 112.1(7)
C7 N4 C20 110.1(7)
C6 N4 C20 110.1(7)
C7 N4 Na1 109.6(5)
C6 N4 Na1 109.8(5)
C20 N4 Na1 105.0(5)
N6 N5 C11 115.7(9)
N7 N6 N5 165.9(12)
C9' N1' C8' 107.3(10)
C9' N1' C1' 115.2(10)
C8' N1' C1' 111.9(10)
C9' N1' Na1' 109.6(6)
C8' N1' Na1' 106.1(7)
C1' N1' Na1' 106.4(8)
C3' N2' C2' 111.9(11)
C3' N2' C14' 112.9(11)
C2' N2' C14' 111.9(12)
C3' N2' Na1' 107.8(7)
C2' N2' Na1' 109.5(9)
C14' N2' Na1' 102.4(7)
C17' N3' C5' 111.4(10)
C17' N3' C4' 110.5(10)
C5' N3' C4' 112.2(9)
C17' N3' Na1' 109.0(6)
C5' N3' Na1' 108.4(7)
C4' N3' Na1' 105.0(7)
C7' N4' C6' 111.9(11)
C7' N4' C20' 111.6(12)
C6' N4' C20' 111.9(12)
C7' N4' Na1' 109.4(8)
C6' N4' Na1' 109.8(8)
C20' N4' Na1' 101.8(8)
N6' N5' C11' 116.7(17)
N7' N6' N5' 173.1(18)
O3 Na1 O1 125.5(2)
O3 Na1 O2 76.6(2)
O1 Na1 O2 80.3(2)
O3 Na1 N4 88.3(2)
O1 Na1 N4 123.4(2)
O2 Na1 N4 156.2(3)
O3 Na1 N2 124.8(2)
O1 Na1 N2 87.0(3)
O2 Na1 N2 65.8(2)
N4 Na1 N2 110.8(3)
O3 Na1 N3 66.4(2)
O1 Na1 N3 158.2(3)
O2 Na1 N3 85.8(2)
N4 Na1 N3 71.2(2)
N2 Na1 N3 71.9(3)
O3 Na1 O4 78.7(2)
O1 Na1 O4 76.9(2)
O2 Na1 O4 126.6(2)
N4 Na1 O4 66.3(2)
N2 Na1 O4 156.5(3)
N3 Na1 O4 124.9(3)
O3 Na1 N1 158.3(2)
O1 Na1 N1 64.5(2)
O2 Na1 N1 125.1(3)
N4 Na1 N1 71.3(3)
N2 Na1 N1 71.4(2)
N3 Na1 N1 111.8(3)
O4 Na1 N1 86.1(2)
O4' Na1' O2' 115.8(3)
O4' Na1' N2' 158.5(4)
O2' Na1' N2' 69.5(3)
O4' Na1' N4' 69.4(4)
O2' Na1' N4' 164.1(4)
N2' Na1' N4' 111.7(4)
O4' Na1' N3' 126.2(3)
O2' Na1' N3' 93.7(3)
N2' Na1' N3' 72.0(3)
N4' Na1' N3' 72.3(4)
O4' Na1' O3' 78.2(3)
O2' Na1' O3' 78.3(3)
N2' Na1' O3' 122.9(4)
N4' Na1' O3' 88.5(3)
N3' Na1' O3' 64.5(3)
O4' Na1' N1' 88.9(3)
O2' Na1' N1' 122.6(4)
N2' Na1' N1' 72.0(4)
N4' Na1' N1' 71.2(4)
N3' Na1' N1' 112.7(3)
O3' Na1' N1' 158.9(3)
O4' Na1' O1' 78.0(3)
O2' Na1' O1' 75.0(3)
N2' Na1' O1' 83.8(4)
N4' Na1' O1' 120.8(4)
N3' Na1' O1' 155.6(3)
O3' Na1' O1' 131.4(3)
N1' Na1' O1' 60.0(3)
O4' Na1' C21' 21.6(4)
O2' Na1' C21' 128.5(4)
N2' Na1' C21' 162.0(4)
N4' Na1' C21' 51.8(4)
N3' Na1' C21' 105.2(4)
O3' Na1' C21' 68.4(3)
N1' Na1' C21' 93.6(4)
O1' Na1' C21' 98.7(4)
O4' Na1' C15' 127.1(4)
O2' Na1' C15' 22.7(3)
N2' Na1' C15' 50.9(4)
N4' Na1' C15' 162.5(4)
N3' Na1' C15' 97.7(4)
O3' Na1' C15' 100.2(4)
N1' Na1' C15' 100.9(4)
O1' Na1' C15' 63.7(4)
C21' Na1' C15' 145.6(4)
C12 O1 Na1 111.0(6)
C15 O2 Na1 111.9(6)
C18 O3 Na1 110.0(6)
C21 O4 Na1 108.6(6)
C12 O5 C13 116.5(9)
C15 O6 C16 111.4(10)
C18 O7 C19 116.7(7)
C21 O8 C22 118.7(10)
C12' O1' Na1' 99.4(9)
C15' O2' Na1' 108.5(8)
C18' O3' Na1' 112.3(8)
C21' O4' Na1' 110.3(9)
C12' O5' C13' 114.5(9)
C15' O6' C16' 117.6(13)
C18' O7' C19' 118.9(9)
C21' O8' C22' 114.0(14)
O2S S1 O1S 114.5(4)
O2S S1 O3S 116.9(4)
O1S S1 O3S 114.5(4)
O2S S1 C23 102.4(4)
O1S S1 C23 103.4(6)
O3S S1 C23 102.5(5)
O1S' S2 O3S' 119.7(8)
O1S' S2 O2S' 112.0(8)
O3S' S2 O2S' 118.4(8)
O1S' S2 C23' 103.6(6)
O3S' S2 C23' 100.6(7)
O2S' S2 C23' 97.4(8)

loop_
_geom_bond_atom_site_label_1
_geom_bond_atom_site_label_2
_geom_bond_distance
C1 N1 1.449(12)
C1 C2 1.537(15)
C2 N2 1.486(12)
C3 N2 1.442(12)
C3 C4 1.517(14)
C4 N3 1.450(12)
C5 N3 1.469(12)
C5 C6 1.505(14)
C6 N4 1.477(12)
C7 N4 1.463(12)
C7 C8 1.500(14)
C8 N1 1.462(11)
C9 N1 1.488(12)
C9 C12 1.504(15)
C9 C10 1.552(13)
C10 C11 1.598(17)
C11 N5 1.500(15)
C12 O1 1.200(12)
C12 O5 1.291(13)
C13 O5 1.474(15)
C14 N2 1.442(12)
C14 C15 1.540(16)
C15 O2 1.182(13)
C15 O6 1.339(12)
C16 O6 1.470(15)
C17 N3 1.480(12)
C17 C18 1.507(13)
C18 O3 1.205(10)
C18 O7 1.330(11)
C19 O7 1.470(12)
C20 C21 1.454(15)
C20 N4 1.477(13)
C21 O4 1.233(11)
C21 O8 1.337(12)
C22 O8 1.372(16)
C23 F2 1.333(12)
C23 F3 1.340(14)
C23 F1 1.346(12)
C23 S1 1.800(12)
C1' N1' 1.487(17)
C1' C2' 1.49(2)
C2' N2' 1.45(2)
C3' N2' 1.405(17)
C3' C4' 1.416(18)
C4' N3' 1.517(17)
C5' N3' 1.448(14)
C5' C6' 1.52(2)
C6' N4' 1.453(19)
C7' N4' 1.427(17)
C7' C8' 1.491(19)
C8' N1' 1.474(14)
C9' N1' 1.447(16)
C9' C10' 1.542(17)
C9' C12' 1.574(16)
C10' C11' 1.44(2)
C11' N5' 1.45(2)
C12' O1' 1.159(13)
C12' O5' 1.322(13)
C13' O5' 1.417(13)
C14' C15' 1.40(2)
C14' N2' 1.496(17)
C15' O2' 1.245(15)
C15' O6' 1.334(14)
C15' Na1' 3.052(13)
C16' O6' 1.49(2)
C17' N3' 1.439(15)
C17' C18' 1.499(16)
C18' O3' 1.208(13)
C18' O7' 1.314(14)
C19' O7' 1.435(14)
C20' N4' 1.47(2)
C20' C21' 1.50(2)
C21' O4' 1.178(15)
C21' O8' 1.350(17)
C21' Na1' 3.000(13)
C22' O8' 1.46(3)
C23' F1' 1.298(13)
C23' F3' 1.370(14)
C23' F2' 1.392(16)
C23' S2 1.764(14)
N1 Na1 2.590(7)
N2 Na1 2.550(8)
N3 Na1 2.555(7)
N4 Na1 2.549(7)
N5 N6 1.274(16)
N6 N7 1.112(14)
N1' Na1' 2.642(11)
N2' Na1' 2.500(10)
N3' Na1' 2.551(9)
N4' Na1' 2.511(10)
N5' N6' 1.21(2)
N6' N7' 1.11(2)
Na1 O3 2.521(7)
Na1 O1 2.530(7)
Na1 O2 2.535(7)
Na1 O4 2.557(7)
Na1' O4' 2.380(9)
Na1' O2' 2.419(8)
Na1' O3' 2.557(9)
Na1' O1' 2.823(11)
O1S S1 1.433(7)
O2S S1 1.426(6)
O3S S1 1.436(6)
O1S' S2 1.401(10)
O2S' S2 1.550(14)
O3S' S2 1.471(12)
